data_7032924
loop_
_publ_author_name
'Lagaditis, Paraskevi O.'
'Sues, Peter E.'
'Lough, Alan J.'
'Morris, Robert H.'

_publ_section_title
;
 Exploring the decomposition pathways of iron asymmetric transfer
 hydrogenation catalysts.
;
_journal_issue 27
_journal_name_full 'Dalton transactions (Cambridge, England : 2003)'
_journal_page_first 12119
_journal_page_last 12127
_journal_paper_doi 10.1039/c4dt02799j
_journal_volume 44
_journal_year 2015
_chemical_formula_moiety 'C25 H44 Fe N2 O P2 Ru, F6 P'
_chemical_formula_sum 'C25 H44 F6 Fe N2 O P3 Ru'
_chemical_formula_weight 752.45
_chemical_name_systematic
; 
 ? 
;
_space_group_IT_number 14
_symmetry_cell_setting monoclinic
_symmetry_space_group_name_Hall '-P 2ybc'
_symmetry_space_group_name_H-M 'P 1 21/c 1'
_atom_sites_solution_hydrogens geom
_atom_sites_solution_primary direct
_atom_sites_solution_secondary difmap
_audit_creation_method SHELXL-97
_cell_angle_alpha 90.00
_cell_angle_beta 93.653(1)
_cell_angle_gamma 90.00
_cell_formula_units_Z 4
_cell_length_a 8.4983(2)
_cell_length_b 21.6914(8)
_cell_length_c 17.3708(6)
_cell_measurement_reflns_used 9339
_cell_measurement_temperature 150(1)
_cell_measurement_theta_max 26.97
_cell_measurement_theta_min 2.53
_cell_volume 3195.63(18)
_computing_cell_refinement 'Denzo-SMN (Otwinowski & Minor, 1997)'
_computing_data_collection 'Collect (Nonius B.V., 1997-2002)'
_computing_data_reduction Denzo-SMN
_computing_molecular_graphics 'PLATON (Spek, 2009)'
_computing_publication_material 'SHELXTL V6.1'
_computing_structure_refinement 'SHELXTL V6.1 (Sheldrick, 2008)'
_computing_structure_solution 'SIR-92 (Altomare et al., 1994)'
_diffrn_ambient_temperature 150(1)
_diffrn_measured_fraction_theta_full 0.996
_diffrn_measured_fraction_theta_max 0.996
_diffrn_measurement_device_type 'Bruker Kappa APEX'
_diffrn_measurement_method '\f and \w scans'
_diffrn_radiation_monochromator graphite
_diffrn_radiation_source 'fine-focus sealed tube'
_diffrn_radiation_type MoK\a
_diffrn_radiation_wavelength 0.71073
_diffrn_reflns_av_R_equivalents 0.0550
_diffrn_reflns_av_sigmaI/netI 0.0545
_diffrn_reflns_limit_h_max 10
_diffrn_reflns_limit_h_min -6
_diffrn_reflns_limit_k_max 27
_diffrn_reflns_limit_k_min -27
_diffrn_reflns_limit_l_max 22
_diffrn_reflns_limit_l_min -22
_diffrn_reflns_number 28470
_diffrn_reflns_theta_full 26.99
_diffrn_reflns_theta_max 26.99
_diffrn_reflns_theta_min 1.88
_diffrn_standards_number 0
_exptl_absorpt_coefficient_mu 1.134
_exptl_absorpt_correction_T_max 0.7455
_exptl_absorpt_correction_T_min 0.6959
_exptl_absorpt_correction_type multi-scan
_exptl_absorpt_process_details 'SADABS (Bruker, 2007)'
_exptl_crystal_colour red
_exptl_crystal_density_diffrn 1.564
_exptl_crystal_density_method 'not measured'
_exptl_crystal_description needle
_exptl_crystal_F_000 1540
_exptl_crystal_size_max 0.14
_exptl_crystal_size_mid 0.10
_exptl_crystal_size_min 0.05
_refine_diff_density_max 1.290
_refine_diff_density_min -0.951
_refine_diff_density_rms 0.113
_refine_ls_extinction_method none
_refine_ls_goodness_of_fit_ref 1.010
_refine_ls_hydrogen_treatment constr
_refine_ls_matrix_type full
_refine_ls_number_parameters 289
_refine_ls_number_reflns 6938
_refine_ls_number_restraints 13
_refine_ls_restrained_S_all 1.017
_refine_ls_R_factor_all 0.0843
_refine_ls_R_factor_gt 0.0531
_refine_ls_shift/su_max 0.001
_refine_ls_shift/su_mean 0.000
_refine_ls_structure_factor_coef Fsqd
_refine_ls_weighting_details 'calc w=1/[\s^2^(Fo^2^)+(0.0563P)^2^+10.9987P] where P=(Fo^2^+2Fc^2^)/3'
_refine_ls_weighting_scheme calc
_refine_ls_wR_factor_gt 0.1228
_refine_ls_wR_factor_ref 0.1391
_reflns_number_gt 4952
_reflns_number_total 6938
_reflns_threshold_expression I>2\s(I)
_cod_data_source_file c4dt02799j2.cif
_cod_data_source_block 5
_cod_depositor_comments
;
The following automatic conversions were performed:

'_symmetry_cell_setting' value 'Monoclinic' changed to 'monoclinic'
according to
/usr/data/users/saulius/crontab/automatic-downloads/rss-feeds/RSC/lib/dictionaries/cif_core.dic
dictionary named 'cif_core.dic' version 2.4.2 from 2011-04-26.

Automatic conversion script
Id: cif_fix_values 2827 2014-09-09 07:05:25Z andrius 

 Adding full bibliography for 7032923--7032925.cif.
;
_cod_original_sg_symbol_H-M 'P 21/c'
_cod_database_code 7032924

loop_
_symmetry_equiv_pos_as_xyz
'x, y, z'
'-x, y+1/2, -z+1/2'
'-x, -y, -z'
'x, -y-1/2, z-1/2'

loop_
_atom_site_label
_atom_site_type_symbol
_atom_site_fract_x
_atom_site_fract_y
_atom_site_fract_z
_atom_site_U_iso_or_equiv
_atom_site_adp_type
_atom_site_occupancy
_atom_site_symmetry_multiplicity
_atom_site_calc_flag
_atom_site_refinement_flags
_atom_site_disorder_assembly
_atom_site_disorder_group
Ru1 Ru 0.46200(4) 0.413680(19) 0.69213(3) 0.03190(13) Uani 1 1 d . A .
Fe1 Fe 0.29432(7) 0.35612(3) 0.79301(4) 0.02086(16) Uani 1 1 d . . .
P1 P 0.22456(14) 0.26150(5) 0.81308(7) 0.0250(3) Uani 1 1 d D A .
P2 P 0.2547(2) 0.40331(6) 0.90066(8) 0.0454(4) Uani 1 1 d D A .
O1 O -0.0122(4) 0.3856(2) 0.7224(3) 0.0526(11) Uani 1 1 d . . .
N1 N 0.4962(8) 0.3901(4) 0.8230(5) 0.0201(18) Uiso 0.529(8) 1 d PD A 1
C2 C 0.6198(8) 0.3682(4) 0.7831(6) 0.024(2) Uiso 0.529(8) 1 d PD A 1
H2A H 0.7323 0.3803 0.7951 0.029 Uiso 0.529(8) 1 calc PR A 1
C3 C 0.5709(9) 0.3276(4) 0.7240(6) 0.0183(18) Uiso 0.529(8) 1 d PD A 1
H3A H 0.6446 0.3049 0.6915 0.022 Uiso 0.529(8) 1 calc PR A 1
N4 N 0.4088(9) 0.3214(4) 0.7170(5) 0.024(2) Uiso 0.529(8) 1 d PD A 1
C5 C 0.3317(13) 0.2742(4) 0.6666(5) 0.026(2) Uiso 0.529(8) 1 d PD A 1
H5A H 0.4088 0.2556 0.6330 0.031 Uiso 0.529(8) 1 calc PR A 1
H5B H 0.2453 0.2929 0.6334 0.031 Uiso 0.529(8) 1 calc PR A 1
C6 C 0.2661(18) 0.2249(4) 0.7195(4) 0.031(4) Uiso 0.529(8) 1 d PD A 1
H6A H 0.3438 0.1913 0.7283 0.038 Uiso 0.529(8) 1 calc PR A 1
H6B H 0.1680 0.2071 0.6950 0.038 Uiso 0.529(8) 1 calc PR A 1
C7 C 0.5304(10) 0.4340(4) 0.8890(5) 0.0223(19) Uiso 0.529(8) 1 d PD A 1
H7A H 0.6129 0.4634 0.8749 0.027 Uiso 0.529(8) 1 calc PR A 1
H7B H 0.5725 0.4104 0.9346 0.027 Uiso 0.529(8) 1 calc PR A 1
C8 C 0.3871(12) 0.4698(4) 0.9104(6) 0.035(2) Uiso 0.529(8) 1 d PD A 1
H8A H 0.3578 0.5032 0.8734 0.042 Uiso 0.529(8) 1 calc PR A 1
H8B H 0.3976 0.4863 0.9637 0.042 Uiso 0.529(8) 1 calc PR A 1
N1A N 0.5161(8) 0.3759(4) 0.8015(5) 0.020(2) Uiso 0.471(8) 1 d PD A 2
C2A C 0.6160(10) 0.3510(5) 0.7503(6) 0.023(2) Uiso 0.471(8) 1 d PD A 2
H2AA H 0.7331 0.3562 0.7551 0.028 Uiso 0.471(8) 1 calc PR A 2
C3A C 0.5367(11) 0.3159(5) 0.6927(7) 0.023(2) Uiso 0.471(8) 1 d PD A 2
H3AA H 0.5892 0.2956 0.6494 0.028 Uiso 0.471(8) 1 calc PR A 2
N4A N 0.3755(10) 0.3169(4) 0.6991(6) 0.021(2) Uiso 0.471(8) 1 d PD A 2
C5A C 0.2710(15) 0.2722(4) 0.6575(6) 0.027(3) Uiso 0.471(8) 1 d PD A 2
H5AA H 0.3247 0.2532 0.6145 0.032 Uiso 0.471(8) 1 calc PR A 2
H5AB H 0.1735 0.2927 0.6363 0.032 Uiso 0.471(8) 1 calc PR A 2
C6A C 0.232(2) 0.2232(4) 0.7175(4) 0.027(4) Uiso 0.471(8) 1 d PD A 2
H6AA H 0.3142 0.1907 0.7200 0.032 Uiso 0.471(8) 1 calc PR A 2
H6AB H 0.1294 0.2037 0.7026 0.032 Uiso 0.471(8) 1 calc PR A 2
C7A C 0.5834(12) 0.4143(5) 0.8679(6) 0.034(3) Uiso 0.471(8) 1 d PD A 2
H7AA H 0.6568 0.4457 0.8497 0.040 Uiso 0.471(8) 1 calc PR A 2
H7AB H 0.6409 0.3881 0.9069 0.040 Uiso 0.471(8) 1 calc PR A 2
C8A C 0.4432(10) 0.4447(6) 0.9017(7) 0.043(3) Uiso 0.471(8) 1 d PD A 2
H8AA H 0.4238 0.4842 0.8741 0.052 Uiso 0.471(8) 1 calc PR A 2
H8AB H 0.4743 0.4551 0.9561 0.052 Uiso 0.471(8) 1 calc PR A 2
C9 C 0.3449(6) 0.2139(2) 0.8804(3) 0.0341(11) Uani 1 1 d . . .
H9A H 0.3174 0.2232 0.9336 0.041 Uiso 1 1 calc R A .
H9B H 0.3202 0.1699 0.8701 0.041 Uiso 1 1 calc R . .
C10 C 0.5218(7) 0.2242(3) 0.8742(3) 0.0449(14) Uani 1 1 d . A .
H10A H 0.5810 0.1979 0.9115 0.067 Uiso 1 1 calc R . .
H10B H 0.5472 0.2676 0.8851 0.067 Uiso 1 1 calc R . .
H10C H 0.5503 0.2140 0.8219 0.067 Uiso 1 1 calc R . .
C11 C 0.0220(6) 0.2449(3) 0.8364(3) 0.0412(13) Uani 1 1 d . . .
H11A H 0.0027 0.2657 0.8857 0.049 Uiso 1 1 calc R A .
H11B H -0.0503 0.2635 0.7960 0.049 Uiso 1 1 calc R . .
C12 C -0.0210(8) 0.1771(3) 0.8439(4) 0.0574(18) Uani 1 1 d . A .
H12A H -0.1311 0.1735 0.8570 0.086 Uiso 1 1 calc R . .
H12B H 0.0478 0.1580 0.8846 0.086 Uiso 1 1 calc R . .
H12C H -0.0074 0.1561 0.7948 0.086 Uiso 1 1 calc R . .
C13 C 0.2794(7) 0.3585(2) 0.9898(3) 0.0390(13) Uani 1 1 d . . .
H13A H 0.2823 0.3148 0.9892 0.047 Uiso 1 1 calc R A .
C14 C 0.2951(8) 0.3948(3) 1.0651(3) 0.0496(15) Uani 1 1 d . A .
H14A H 0.3077 0.3660 1.1086 0.074 Uiso 1 1 calc R . .
H14B H 0.2003 0.4198 1.0701 0.074 Uiso 1 1 calc R . .
H14C H 0.3876 0.4218 1.0650 0.074 Uiso 1 1 calc R . .
C15 C 0.0555(11) 0.4412(5) 0.9135(6) 0.042(3) Uiso 0.529(8) 1 d PD A 1
H15A H -0.0275 0.4092 0.9075 0.050 Uiso 0.529(8) 1 calc PR A 1
H15B H 0.0550 0.4573 0.9667 0.050 Uiso 0.529(8) 1 calc PR A 1
C16 C 0.0124(13) 0.4941(5) 0.8570(6) 0.042(3) Uiso 0.529(8) 1 d PD A 1
H16A H -0.0912 0.5106 0.8677 0.063 Uiso 0.529(8) 1 calc PR A 1
H16B H 0.0092 0.4785 0.8040 0.063 Uiso 0.529(8) 1 calc PR A 1
H16C H 0.0918 0.5267 0.8634 0.063 Uiso 0.529(8) 1 calc PR A 1
C15A C 0.1312(12) 0.4674(4) 0.9128(7) 0.044(3) Uiso 0.471(8) 1 d PD A 2
H15C H 0.1670 0.4923 0.9583 0.053 Uiso 0.471(8) 1 calc PR A 2
H15D H 0.1232 0.4939 0.8663 0.053 Uiso 0.471(8) 1 calc PR A 2
C16A C -0.0232(14) 0.4343(6) 0.9249(7) 0.043(3) Uiso 0.471(8) 1 d PD A 2
H16D H -0.1057 0.4648 0.9329 0.064 Uiso 0.471(8) 1 calc PR A 2
H16E H -0.0098 0.4075 0.9702 0.064 Uiso 0.471(8) 1 calc PR A 2
H16F H -0.0536 0.4094 0.8793 0.064 Uiso 0.471(8) 1 calc PR A 2
C27 C 0.1101(3) 0.37384(10) 0.75340(13) 0.0289(10) Uani 1 1 d . A .
C17 C 0.3307(3) 0.48560(10) 0.62967(13) 0.023(3) Uani 0.25 1 d PR A 1
C18 C 0.4469(3) 0.51742(10) 0.67672(13) 0.023(3) Uani 0.25 1 d PR A 1
C19 C 0.5974(3) 0.49671(10) 0.65664(13) 0.023(3) Uani 0.25 1 d PR A 1
C20 C 0.5742(3) 0.45209(10) 0.59716(13) 0.023(3) Uani 0.25 1 d PR A 1
C21 C 0.4094(3) 0.44523(10) 0.58051(13) 0.023(3) Uani 0.25 1 d PR A 1
C22 C 0.1545(3) 0.49334(10) 0.63156(13) 0.028(2) Uani 0.25 1 d PR A 1
H22A H 0.1202 0.5285 0.5993 0.042 Uiso 0.25 1 calc PR A 1
H22B H 0.1272 0.5007 0.6848 0.042 Uiso 0.25 1 calc PR A 1
H22C H 0.1016 0.4558 0.6119 0.042 Uiso 0.25 1 calc PR A 1
C23 C 0.4158(3) 0.56492(10) 0.73743(13) 0.028(2) Uani 0.25 1 d PR A 1
H23A H 0.4158 0.6062 0.7144 0.042 Uiso 0.25 1 calc PR A 1
H23B H 0.4985 0.5625 0.7793 0.042 Uiso 0.25 1 calc PR A 1
H23C H 0.3130 0.5569 0.7580 0.042 Uiso 0.25 1 calc PR A 1
C24 C 0.7544(3) 0.51832(10) 0.69223(13) 0.028(2) Uani 0.25 1 d PR A 1
H24A H 0.7870 0.5556 0.6657 0.042 Uiso 0.25 1 calc PR A 1
H24B H 0.8334 0.4859 0.6871 0.042 Uiso 0.25 1 calc PR A 1
H24C H 0.7447 0.5274 0.7470 0.042 Uiso 0.25 1 calc PR A 1
C25 C 0.7023(3) 0.41795(10) 0.55845(13) 0.028(2) Uani 0.25 1 d PR A 1
H25A H 0.7388 0.4430 0.5162 0.042 Uiso 0.25 1 calc PR A 1
H25B H 0.6606 0.3787 0.5379 0.042 Uiso 0.25 1 calc PR A 1
H25C H 0.7907 0.4099 0.5961 0.042 Uiso 0.25 1 calc PR A 1
C26 C 0.3315(3) 0.40251(10) 0.52096(13) 0.028(2) Uani 0.25 1 d PR A 1
H26A H 0.3150 0.4243 0.4717 0.042 Uiso 0.25 1 calc PR A 1
H26B H 0.2296 0.3888 0.5382 0.042 Uiso 0.25 1 calc PR A 1
H26C H 0.3993 0.3666 0.5143 0.042 Uiso 0.25 1 calc PR A 1
C17A C 0.3214(3) 0.49370(10) 0.64126(13) 0.0358(11) Uani 0.50 1 d PR A 2
C18A C 0.4776(3) 0.51086(10) 0.66629(13) 0.0358(11) Uani 0.50 1 d PR A 2
C19A C 0.5829(3) 0.47801(10) 0.62107(13) 0.0358(11) Uani 0.50 1 d PR A 2
C20A C 0.4919(3) 0.44055(10) 0.56806(13) 0.0358(11) Uani 0.50 1 d PR A 2
C21A C 0.3302(3) 0.45024(10) 0.58055(13) 0.0358(11) Uani 0.50 1 d PR A 2
C22A C 0.1721(3) 0.51748(10) 0.67350(13) 0.0713(19) Uani 0.50 1 d PR A 2
H22D H 0.1314 0.5523 0.6422 0.107 Uiso 0.50 1 calc PR A 2
H22E H 0.1950 0.5311 0.7268 0.107 Uiso 0.50 1 calc PR A 2
H22F H 0.0932 0.4845 0.6724 0.107 Uiso 0.50 1 calc PR A 2
C23A C 0.5235(3) 0.55608(10) 0.72984(13) 0.0713(19) Uani 0.50 1 d PR A 2
H23D H 0.5250 0.5979 0.7085 0.107 Uiso 0.50 1 calc PR A 2
H23E H 0.6286 0.5457 0.7527 0.107 Uiso 0.50 1 calc PR A 2
H23F H 0.4469 0.5541 0.7696 0.107 Uiso 0.50 1 calc PR A 2
C24A C 0.7606(3) 0.48219(10) 0.62810(13) 0.0713(19) Uani 0.50 1 d PR A 2
H24D H 0.7957 0.5133 0.5920 0.107 Uiso 0.50 1 calc PR A 2
H24E H 0.8058 0.4421 0.6159 0.107 Uiso 0.50 1 calc PR A 2
H24F H 0.7955 0.4939 0.6809 0.107 Uiso 0.50 1 calc PR A 2
C25A C 0.5557(3) 0.39791(10) 0.50888(13) 0.0713(19) Uani 0.50 1 d PR A 2
H25D H 0.5578 0.4194 0.4594 0.107 Uiso 0.50 1 calc PR A 2
H25E H 0.4878 0.3615 0.5028 0.107 Uiso 0.50 1 calc PR A 2
H25F H 0.6628 0.3851 0.5261 0.107 Uiso 0.50 1 calc PR A 2
C26A C 0.1920(3) 0.41972(10) 0.53693(13) 0.0713(19) Uani 0.50 1 d PR A 2
H26D H 0.1588 0.4448 0.4918 0.107 Uiso 0.50 1 calc PR A 2
H26E H 0.1044 0.4159 0.5707 0.107 Uiso 0.50 1 calc PR A 2
H26F H 0.2231 0.3786 0.5200 0.107 Uiso 0.50 1 calc PR A 2
C17B C 0.3351(3) 0.48023(10) 0.62109(13) 0.018(3) Uani 0.25 1 d PR A 3
C18B C 0.4314(3) 0.51516(10) 0.67477(13) 0.018(3) Uani 0.25 1 d PR A 3
C19B C 0.5910(3) 0.49900(10) 0.66555(13) 0.018(3) Uani 0.25 1 d PR A 3
C20B C 0.5934(3) 0.45409(10) 0.60618(13) 0.018(3) Uani 0.25 1 d PR A 3
C21B C 0.4352(3) 0.44249(10) 0.57870(13) 0.018(3) Uani 0.25 1 d PR A 3
C22B C 0.1575(3) 0.48278(10) 0.61088(13) 0.0241(19) Uani 0.25 1 d PR A 3
H22G H 0.1258 0.5167 0.5760 0.036 Uiso 0.25 1 calc PR A 3
H22H H 0.1138 0.4896 0.6611 0.036 Uiso 0.25 1 calc PR A 3
H22I H 0.1175 0.4437 0.5890 0.036 Uiso 0.25 1 calc PR A 3
C23B C 0.3741(3) 0.56135(10) 0.73167(13) 0.0241(19) Uani 0.25 1 d PR A 3
H23G H 0.3724 0.6026 0.7085 0.036 Uiso 0.25 1 calc PR A 3
H23H H 0.4453 0.5613 0.7783 0.036 Uiso 0.25 1 calc PR A 3
H23I H 0.2676 0.5502 0.7451 0.036 Uiso 0.25 1 calc PR A 3
C24B C 0.7332(3) 0.52500(10) 0.71093(13) 0.0241(19) Uani 0.25 1 d PR A 3
H24G H 0.7668 0.5631 0.6864 0.036 Uiso 0.25 1 calc PR A 3
H24H H 0.8193 0.4949 0.7121 0.036 Uiso 0.25 1 calc PR A 3
H24I H 0.7060 0.5339 0.7638 0.036 Uiso 0.25 1 calc PR A 3
C25B C 0.7385(3) 0.42396(10) 0.57733(13) 0.0241(19) Uani 0.25 1 d PR A 3
H25G H 0.7816 0.4500 0.5377 0.036 Uiso 0.25 1 calc PR A 3
H25H H 0.7104 0.3836 0.5553 0.036 Uiso 0.25 1 calc PR A 3
H25I H 0.8178 0.4187 0.6203 0.036 Uiso 0.25 1 calc PR A 3
C26B C 0.3827(3) 0.39788(10) 0.51550(13) 0.0241(19) Uani 0.25 1 d PR A 3
H26G H 0.3765 0.4194 0.4658 0.036 Uiso 0.25 1 calc PR A 3
H26H H 0.2787 0.3813 0.5256 0.036 Uiso 0.25 1 calc PR A 3
H26I H 0.4588 0.3640 0.5141 0.036 Uiso 0.25 1 calc PR A 3
P3 P 0.2192(2) 0.68380(12) 0.90982(12) 0.0711(6) Uani 1 1 d . . .
F1 F 0.1343(12) 0.6884(4) 0.9841(5) 0.215(5) Uani 1 1 d . . .
F2 F 0.3140(9) 0.6778(3) 0.8344(3) 0.128(2) Uani 1 1 d . . .
F3 F 0.1436(7) 0.7418(3) 0.8695(5) 0.144(3) Uani 1 1 d . . .
F4 F 0.0810(7) 0.6436(3) 0.8731(5) 0.164(4) Uani 1 1 d . . .
F5 F 0.2979(7) 0.6204(3) 0.9398(4) 0.130(2) Uani 1 1 d . . .
F6 F 0.3609(6) 0.7217(3) 0.9448(3) 0.120(2) Uani 1 1 d . . .

loop_
_atom_site_aniso_label
_atom_site_aniso_U_11
_atom_site_aniso_U_22
_atom_site_aniso_U_33
_atom_site_aniso_U_23
_atom_site_aniso_U_13
_atom_site_aniso_U_12
Ru1 0.0222(2) 0.0270(2) 0.0479(3) 0.01460(18) 0.01310(16) 0.00577(16)
Fe1 0.0172(3) 0.0202(3) 0.0250(3) 0.0018(3) -0.0005(2) -0.0004(2)
P1 0.0249(6) 0.0213(6) 0.0290(6) 0.0019(5) 0.0027(5) -0.0002(5)
P2 0.0864(12) 0.0247(7) 0.0239(7) -0.0029(5) -0.0052(7) 0.0010(7)
O1 0.0211(19) 0.063(3) 0.073(3) 0.031(2) -0.0052(18) 0.0012(18)
C9 0.039(3) 0.025(2) 0.038(3) 0.005(2) 0.003(2) 0.004(2)
C10 0.041(3) 0.042(3) 0.051(4) 0.015(3) -0.006(3) 0.009(3)
C11 0.033(3) 0.044(3) 0.047(3) 0.008(3) 0.005(2) -0.006(2)
C12 0.046(4) 0.046(4) 0.081(5) 0.015(3) 0.007(3) -0.018(3)
C13 0.064(4) 0.028(3) 0.025(3) 0.001(2) 0.001(2) -0.006(2)
C14 0.076(4) 0.046(3) 0.026(3) -0.001(2) -0.001(3) -0.007(3)
C27 0.028(3) 0.026(2) 0.034(3) 0.006(2) 0.006(2) -0.001(2)
C17 0.021(6) 0.028(9) 0.020(6) 0.002(6) 0.006(5) -0.001(5)
C18 0.021(6) 0.028(9) 0.020(6) 0.002(6) 0.006(5) -0.001(5)
C19 0.021(6) 0.028(9) 0.020(6) 0.002(6) 0.006(5) -0.001(5)
C20 0.021(6) 0.028(9) 0.020(6) 0.002(6) 0.006(5) -0.001(5)
C21 0.021(6) 0.028(9) 0.020(6) 0.002(6) 0.006(5) -0.001(5)
C22 0.029(4) 0.031(5) 0.023(4) 0.008(4) -0.002(3) -0.005(4)
C23 0.029(4) 0.031(5) 0.023(4) 0.008(4) -0.002(3) -0.005(4)
C24 0.029(4) 0.031(5) 0.023(4) 0.008(4) -0.002(3) -0.005(4)
C25 0.029(4) 0.031(5) 0.023(4) 0.008(4) -0.002(3) -0.005(4)
C26 0.029(4) 0.031(5) 0.023(4) 0.008(4) -0.002(3) -0.005(4)
C17A 0.036(3) 0.033(3) 0.039(3) 0.010(2) 0.005(2) 0.003(2)
C18A 0.036(3) 0.033(3) 0.039(3) 0.010(2) 0.005(2) 0.003(2)
C19A 0.036(3) 0.033(3) 0.039(3) 0.010(2) 0.005(2) 0.003(2)
C20A 0.036(3) 0.033(3) 0.039(3) 0.010(2) 0.005(2) 0.003(2)
C21A 0.036(3) 0.033(3) 0.039(3) 0.010(2) 0.005(2) 0.003(2)
C22A 0.082(5) 0.052(4) 0.080(5) 0.017(3) 0.005(4) -0.005(3)
C23A 0.082(5) 0.052(4) 0.080(5) 0.017(3) 0.005(4) -0.005(3)
C24A 0.082(5) 0.052(4) 0.080(5) 0.017(3) 0.005(4) -0.005(3)
C25A 0.082(5) 0.052(4) 0.080(5) 0.017(3) 0.005(4) -0.005(3)
C26A 0.082(5) 0.052(4) 0.080(5) 0.017(3) 0.005(4) -0.005(3)
C17B 0.019(6) 0.010(6) 0.027(6) 0.008(5) 0.006(5) 0.004(5)
C18B 0.019(6) 0.010(6) 0.027(6) 0.008(5) 0.006(5) 0.004(5)
C19B 0.019(6) 0.010(6) 0.027(6) 0.008(5) 0.006(5) 0.004(5)
C20B 0.019(6) 0.010(6) 0.027(6) 0.008(5) 0.006(5) 0.004(5)
C21B 0.019(6) 0.010(6) 0.027(6) 0.008(5) 0.006(5) 0.004(5)
C22B 0.014(4) 0.033(5) 0.025(4) -0.005(4) 0.001(3) 0.004(3)
C23B 0.014(4) 0.033(5) 0.025(4) -0.005(4) 0.001(3) 0.004(3)
C24B 0.014(4) 0.033(5) 0.025(4) -0.005(4) 0.001(3) 0.004(3)
C25B 0.014(4) 0.033(5) 0.025(4) -0.005(4) 0.001(3) 0.004(3)
C26B 0.014(4) 0.033(5) 0.025(4) -0.005(4) 0.001(3) 0.004(3)
P3 0.0362(9) 0.1158(18) 0.0604(12) 0.0374(12) -0.0038(8) -0.0118(10)
F1 0.242(10) 0.222(9) 0.202(8) -0.012(7) 0.181(8) -0.054(7)
F2 0.181(6) 0.126(5) 0.081(4) -0.009(3) 0.044(4) -0.048(5)
F3 0.075(4) 0.119(5) 0.234(8) 0.072(5) -0.013(4) -0.003(3)
F4 0.097(4) 0.160(6) 0.224(8) 0.110(6) -0.081(5) -0.070(4)
F5 0.097(4) 0.144(5) 0.143(5) 0.066(4) -0.025(4) -0.003(4)
F6 0.090(4) 0.201(7) 0.068(3) -0.005(4) -0.014(3) -0.062(4)

loop_
_atom_type_symbol
_atom_type_description
_atom_type_scat_dispersion_real
_atom_type_scat_dispersion_imag
_atom_type_scat_source
C C 0.0033 0.0016 'International Tables Vol C Tables 4.2.6.8 and 6.1.1.4'
H H 0.0000 0.0000 'International Tables Vol C Tables 4.2.6.8 and 6.1.1.4'
N N 0.0061 0.0033 'International Tables Vol C Tables 4.2.6.8 and 6.1.1.4'
O O 0.0106 0.0060 'International Tables Vol C Tables 4.2.6.8 and 6.1.1.4'
F F 0.0171 0.0103 'International Tables Vol C Tables 4.2.6.8 and 6.1.1.4'
P P 0.1023 0.0942 'International Tables Vol C Tables 4.2.6.8 and 6.1.1.4'
Fe Fe 0.3463 0.8444 'International Tables Vol C Tables 4.2.6.8 and 6.1.1.4'
Ru Ru -1.2594 0.8363 'International Tables Vol C Tables 4.2.6.8 and 6.1.1.4'

loop_
_geom_angle_atom_site_label_1
_geom_angle_atom_site_label_2
_geom_angle_atom_site_label_3
_geom_angle
C21B Ru1 C21 6.4
C21B Ru1 N1A 171.4(3)
C21 Ru1 N1A 176.1(3)
C21B Ru1 C2A 133.0(3)
C21 Ru1 C2A 138.8(3)
N1A Ru1 C2A 38.4(3)
C21B Ru1 N4 118.2(3)
C21 Ru1 N4 118.0(3)
N1A Ru1 N4 58.6(3)
C2A Ru1 N4 54.6(3)
C21B Ru1 C20B 39.7
C21 Ru1 C20B 45.2
N1A Ru1 C20B 135.2(2)
C2A Ru1 C20B 105.5(2)
N4 Ru1 C20B 132.1(2)
C21B Ru1 C20 33.8
C21 Ru1 C20 39.4
N1A Ru1 C20 140.7(2)
C2A Ru1 C20 109.3(3)
N4 Ru1 C20 130.2(2)
C20B Ru1 C20 6.0
C21B Ru1 C3 122.0(3)
C21 Ru1 C3 126.3(3)
N1A Ru1 C3 50.0(3)
C2A Ru1 C3 20.8(3)
N4 Ru1 C3 38.0(3)
C20B Ru1 C3 107.8(2)
C20 Ru1 C3 109.5(2)
C21B Ru1 C17B 39.4
C21 Ru1 C17B 34.0
N1A Ru1 C17B 149.2(3)
C2A Ru1 C17B 170.9(3)
N4 Ru1 C17B 130.7(3)
C20B Ru1 C17B 65.35(6)
C20 Ru1 C17B 61.58(5)
C3 Ru1 C17B 158.3(3)
C21B Ru1 C18A 60.75(5)
C21 Ru1 C18A 59.82(5)
N1A Ru1 C18A 123.9(3)
C2A Ru1 C18A 133.4(3)
N4 Ru1 C18A 171.1(2)
C20B Ru1 C18A 53.6
C20 Ru1 C18A 54.6
C3 Ru1 C18A 150.8(2)
C17B Ru1 C18A 42.2
C21B Ru1 C19A 44.7
C21 Ru1 C19A 48.5
N1A Ru1 C19A 133.2(2)
C2A Ru1 C19A 112.8(2)
N4 Ru1 C19A 147.8(2)
C20B Ru1 C19A 15.8
C20 Ru1 C19A 18.7
C3 Ru1 C19A 119.8(2)
C17B Ru1 C19A 58.5
C18A Ru1 C19A 38.3
C21B Ru1 C17 44.2
C21 Ru1 C17 39.0
N1A Ru1 C17 144.3(3)
C2A Ru1 C17 172.4(3)
N4 Ru1 C17 132.6(2)
C20B Ru1 C17 68.04(6)
C20 Ru1 C17 64.66(5)
C3 Ru1 C17 163.1(3)
C17B Ru1 C17 5.1
C18A Ru1 C17 39.7
C19A Ru1 C17 59.93(5)
C27 Fe1 N4 108.3(3)
C27 Fe1 N1 143.7(2)
N4 Fe1 N1 81.2(4)
C27 Fe1 N1A 147.6(3)
N4 Fe1 N1A 65.8(4)
N1 Fe1 N1A 15.5(2)
C27 Fe1 N4A 97.0(3)
N4 Fe1 N4A 11.6(3)
N1 Fe1 N4A 92.0(4)
N1A Fe1 N4A 76.8(4)
C27 Fe1 P1 91.41(8)
N4 Fe1 P1 83.7(3)
N1 Fe1 P1 124.8(2)
N1A Fe1 P1 118.2(3)
N4A Fe1 P1 80.9(2)
C27 Fe1 P2 92.99(10)
N4 Fe1 P2 157.2(3)
N1 Fe1 P2 76.7(3)
N1A Fe1 P2 91.9(3)
N4A Fe1 P2 168.6(3)
P1 Fe1 P2 104.35(6)
C27 Fe1 Ru1 98.36(7)
N4 Fe1 Ru1 52.3(2)
N1 Fe1 Ru1 59.0(2)
N1A Fe1 Ru1 51.7(2)
N4A Fe1 Ru1 55.3(2)
P1 Fe1 Ru1 135.87(4)
P2 Fe1 Ru1 117.84(5)
C9 P1 C11 104.1(3)
C9 P1 C6A 105.6(5)
C11 P1 C6A 101.4(5)
C9 P1 C6 100.8(4)
C11 P1 C6 110.0(5)
C9 P1 Fe1 119.40(18)
C11 P1 Fe1 119.51(19)
C6A P1 Fe1 104.7(3)
C6 P1 Fe1 101.2(3)
C15A P2 C13 110.8(5)
C13 P2 C8 107.7(4)
C15A P2 C8A 98.0(6)
C13 P2 C8A 101.5(5)
C13 P2 C15 100.7(4)
C8 P2 C15 101.2(5)
C8A P2 C15 124.6(6)
C15A P2 Fe1 126.8(4)
C13 P2 Fe1 117.51(18)
C8 P2 Fe1 108.8(3)
C8A P2 Fe1 93.2(4)
C15 P2 Fe1 119.3(4)
C2 N1 C7 119.0(6)
C2 N1 Fe1 115.5(6)
C7 N1 Fe1 125.3(6)
C2 N1 Ru1 68.8(5)
C7 N1 Ru1 127.6(5)
Fe1 N1 Ru1 76.4(2)
N1 C2 C3 112.7(7)
N1 C2 Ru1 76.2(4)
C3 C2 Ru1 67.8(5)
N1 C2 H2A 123.7
C3 C2 H2A 123.7
Ru1 C2 H2A 123.7
N4 C3 C2 112.0(7)
N4 C3 Ru1 69.5(4)
C2 C3 Ru1 75.1(5)
N4 C3 H3A 124.0
C2 C3 H3A 124.0
Ru1 C3 H3A 124.0
C3 N4 C5 121.5(7)
C3 N4 Fe1 117.7(7)
C5 N4 Fe1 118.2(6)
C3 N4 Ru1 72.5(5)
C5 N4 Ru1 129.2(6)
Fe1 N4 Ru1 83.6(3)
N4 C5 C6 106.9(7)
N4 C5 H5A 110.3
C6 C5 H5A 110.3
N4 C5 H5B 110.3
C6 C5 H5B 110.3
H5A C5 H5B 108.6
C5 C6 P1 108.8(6)
C5 C6 H6A 109.9
P1 C6 H6A 109.9
C5 C6 H6B 109.9
P1 C6 H6B 109.9
H6A C6 H6B 108.3
N1 C7 C8 113.2(6)
N1 C7 H7A 108.9
C8 C7 H7A 108.9
N1 C7 H7B 108.9
C8 C7 H7B 108.9
H7A C7 H7B 107.8
C7 C8 P2 94.2(6)
C7 C8 H8A 112.9
P2 C8 H8A 112.9
C7 C8 H8B 112.9
P2 C8 H8B 112.9
H8A C8 H8B 110.3
C2A N1A C7A 119.5(8)
C2A N1A Fe1 120.1(7)
C7A N1A Fe1 120.2(7)
C2A N1A Ru1 71.1(5)
C7A N1A Ru1 121.9(7)
Fe1 N1A Ru1 82.0(3)
N1A C2A C3A 112.8(7)
N1A C2A Ru1 70.5(5)
C3A C2A Ru1 75.6(5)
N1A C2A H2AA 123.6
C3A C2A H2AA 123.6
Ru1 C2A H2AA 123.6
N4A C3A C2A 111.7(8)
N4A C3A Ru1 72.5(5)
C2A C3A Ru1 66.8(5)
N4A C3A H3AA 124.1
C2A C3A H3AA 124.1
Ru1 C3A H3AA 124.1
C3A N4A C5A 121.3(8)
C3A N4A Fe1 117.9(8)
C5A N4A Fe1 116.8(6)
C3A N4A Ru1 71.3(5)
C5A N4A Ru1 141.6(7)
Fe1 N4A Ru1 77.1(3)
N4A C5A C6A 105.7(9)
N4A C5A H5AA 110.6
C6A C5A H5AA 110.6
N4A C5A H5AB 110.6
C6A C5A H5AB 110.6
H5AA C5A H5AB 108.7
C5A C6A P1 108.5(6)
C5A C6A H6AA 110.0
P1 C6A H6AA 110.0
C5A C6A H6AB 110.0
P1 C6A H6AB 110.0
H6AA C6A H6AB 108.4
N1A C7A C8A 105.6(8)
N1A C7A H7AA 110.6
C8A C7A H7AA 110.6
N1A C7A H7AB 110.6
C8A C7A H7AB 110.6
H7AA C7A H7AB 108.8
C7A C8A P2 119.4(8)
C7A C8A H8AA 107.5
P2 C8A H8AA 107.5
C7A C8A H8AB 107.5
P2 C8A H8AB 107.5
H8AA C8A H8AB 107.0
C10 C9 P1 112.6(4)
C10 C9 H9A 109.1
P1 C9 H9A 109.1
C10 C9 H9B 109.1
P1 C9 H9B 109.1
H9A C9 H9B 107.8
C9 C10 H10A 109.5
C9 C10 H10B 109.5
H10A C10 H10B 109.5
C9 C10 H10C 109.5
H10A C10 H10C 109.5
H10B C10 H10C 109.5
C12 C11 P1 116.3(4)
C12 C11 H11A 108.2
P1 C11 H11A 108.2
C12 C11 H11B 108.2
P1 C11 H11B 108.2
H11A C11 H11B 107.4
C11 C12 H12A 109.5
C11 C12 H12B 109.5
H12A C12 H12B 109.5
C11 C12 H12C 109.5
H12A C12 H12C 109.5
H12B C12 H12C 109.5
C14 C13 P2 116.9(4)
C14 C13 H13A 121.6
P2 C13 H13A 121.6
C13 C14 H14A 109.5
C13 C14 H14B 109.5
H14A C14 H14B 109.5
C13 C14 H14C 109.5
H14A C14 H14C 109.5
H14B C14 H14C 109.5
C16 C15 P2 115.1(7)
C16 C15 H15A 108.5
P2 C15 H15A 108.5
C16 C15 H15B 108.5
P2 C15 H15B 108.5
H15A C15 H15B 107.5
C15 C16 H16A 109.5
C15 C16 H16B 109.5
H16A C16 H16B 109.5
C15 C16 H16C 109.5
H16A C16 H16C 109.5
H16B C16 H16C 109.5
C16A C15A P2 99.8(8)
C16A C15A H15C 111.8
P2 C15A H15C 111.8
C16A C15A H15D 111.8
P2 C15A H15D 111.8
H15C C15A H15D 109.5
C15A C16A H16D 109.5
C15A C16A H16E 109.5
H16D C16A H16E 109.5
C15A C16A H16F 109.5
H16D C16A H16F 109.5
H16E C16A H16F 109.5
O1 C27 Fe1 176.2(3)
C21 C17 C18 108.0
C21 C17 C22 126.0
C18 C17 C22 126.0
C21 C17 Ru1 67.05(6)
C18 C17 Ru1 75.22(6)
C22 C17 Ru1 123.29(6)
C19 C18 C17 108.0
C19 C18 C23 126.0
C17 C18 C23 126.0
C19 C18 Ru1 70.73(6)
C17 C18 Ru1 67.54(6)
C23 C18 Ru1 127.28(6)
C18 C19 C20 108.0
C18 C19 C24 126.0
C20 C19 C24 126.0
C18 C19 Ru1 72.60(6)
C20 C19 Ru1 66.63(6)
C24 C19 Ru1 126.30(6)
C21 C20 C19 108.0
C21 C20 C25 126.0
C19 C20 C25 126.0
C21 C20 Ru1 68.40(6)
C19 C20 Ru1 75.58(6)
C25 C20 Ru1 121.66(6)
C20 C21 C17 108.0
C20 C21 C26 126.0
C17 C21 C26 126.0
C20 C21 Ru1 72.16(6)
C17 C21 Ru1 73.95(7)
C26 C21 Ru1 119.74(6)
C17 C22 H22A 109.5
C17 C22 H22B 109.5
H22A C22 H22B 109.5
C17 C22 H22C 109.5
H22A C22 H22C 109.5
H22B C22 H22C 109.5
C18 C23 H23A 109.5
C18 C23 H23B 109.5
H23A C23 H23B 109.5
C18 C23 H23C 109.5
H23A C23 H23C 109.5
H23B C23 H23C 109.5
C19 C24 H24A 109.5
C19 C24 H24B 109.5
H24A C24 H24B 109.5
C19 C24 H24C 109.5
H24A C24 H24C 109.5
H24B C24 H24C 109.5
C20 C25 H25A 109.5
C20 C25 H25B 109.5
H25A C25 H25B 109.5
C20 C25 H25C 109.5
H25A C25 H25C 109.5
H25B C25 H25C 109.5
C21 C26 H26A 109.5
C21 C26 H26B 109.5
H26A C26 H26B 109.5
C21 C26 H26C 109.5
H26A C26 H26C 109.5
H26B C26 H26C 109.5
C18A C17A C21A 108.0
C18A C17A C22A 126.0
C21A C17A C22A 126.0
C18A C17A Ru1 67.67(6)
C21A C17A Ru1 74.24(6)
C22A C17A Ru1 123.66(6)
C19A C18A C17A 108.0
C19A C18A C23A 126.0
C17A C18A C23A 126.0
C19A C18A Ru1 71.01(6)
C17A C18A Ru1 74.90(6)
C23A C18A Ru1 119.89(6)
C18A C19A C20A 108.0
C18A C19A C24A 126.0
C20A C19A C24A 126.0
C18A C19A Ru1 70.67(6)
C20A C19A Ru1 75.05(6)
C24A C19A Ru1 120.08(6)
C19A C20A C21A 108.0
C19A C20A C25A 126.0
C21A C20A C25A 126.0
C19A C20A Ru1 67.62(6)
C21A C20A Ru1 73.99(6)
C25A C20A Ru1 123.92(6)
C17A C21A C20A 108.0
C17A C21A C26A 126.0
C20A C21A C26A 126.0
C17A C21A Ru1 69.60(6)
C20A C21A Ru1 69.89(6)
C26A C21A Ru1 126.11(5)
C17A C22A H22D 109.5
C17A C22A H22E 109.5
H22D C22A H22E 109.5
C17A C22A H22F 109.5
H22D C22A H22F 109.5
H22E C22A H22F 109.5
C18A C23A H23D 109.5
C18A C23A H23E 109.5
H23D C23A H23E 109.5
C18A C23A H23F 109.5
H23D C23A H23F 109.5
H23E C23A H23F 109.5
C19A C24A H24D 109.5
C19A C24A H24E 109.5
H24D C24A H24E 109.5
C19A C24A H24F 109.5
H24D C24A H24F 109.5
H24E C24A H24F 109.5
C20A C25A H25D 109.5
C20A C25A H25E 109.5
H25D C25A H25E 109.5
C20A C25A H25F 109.5
H25D C25A H25F 109.5
H25E C25A H25F 109.5
C21A C26A H26D 109.5
C21A C26A H26E 109.5
H26D C26A H26E 109.5
C21A C26A H26F 109.5
H26D C26A H26F 109.5
H26E C26A H26F 109.5
C21B C17B C18B 108.0
C21B C17B C22B 126.0
C18B C17B C22B 126.0
C21B C17B Ru1 67.32(6)
C18B C17B Ru1 74.55(6)
C22B C17B Ru1 123.69(6)
C17B C18B C19B 108.0
C17B C18B C23B 126.0
C19B C18B C23B 126.0
C17B C18B Ru1 67.68(6)
C19B C18B Ru1 70.63(6)
C23B C18B Ru1 127.23(6)
C20B C19B C18B 108.0
C20B C19B C24B 126.0
C18B C19B C24B 126.0
C20B C19B Ru1 66.93(6)
C18B C19B Ru1 72.15(6)
C24B C19B Ru1 126.43(6)
C19B C20B C21B 108.0
C19B C20B C25B 126.0
C21B C20B C25B 126.0
C19B C20B Ru1 74.85(6)
C21B C20B Ru1 68.41(6)
C25B C20B Ru1 122.36(6)
C17B C21B C20B 108.0
C17B C21B C26B 126.0
C20B C21B C26B 126.0
C17B C21B Ru1 73.32(6)
C20B C21B Ru1 71.85(6)
C26B C21B Ru1 120.62(6)
C17B C22B H22G 109.5
C17B C22B H22H 109.5
H22G C22B H22H 109.5
C17B C22B H22I 109.5
H22G C22B H22I 109.5
H22H C22B H22I 109.5
C18B C23B H23G 109.5
C18B C23B H23H 109.5
H23G C23B H23H 109.5
C18B C23B H23I 109.5
H23G C23B H23I 109.5
H23H C23B H23I 109.5
C19B C24B H24G 109.5
C19B C24B H24H 109.5
H24G C24B H24H 109.5
C19B C24B H24I 109.5
H24G C24B H24I 109.5
H24H C24B H24I 109.5
C20B C25B H25G 109.5
C20B C25B H25H 109.5
H25G C25B H25H 109.5
C20B C25B H25I 109.5
H25G C25B H25I 109.5
H25H C25B H25I 109.5
C21B C26B H26G 109.5
C21B C26B H26H 109.5
H26G C26B H26H 109.5
C21B C26B H26I 109.5
H26G C26B H26I 109.5
H26H C26B H26I 109.5
F1 P3 F6 91.8(5)
F1 P3 F3 97.1(5)
F6 P3 F3 92.0(4)
F1 P3 F4 89.9(5)
F6 P3 F4 177.6(5)
F3 P3 F4 89.4(3)
F1 P3 F2 177.5(6)
F6 P3 F2 86.8(3)
F3 P3 F2 85.0(4)
F4 P3 F2 91.4(4)
F1 P3 F5 89.5(5)
F6 P3 F5 91.7(4)
F3 P3 F5 172.3(4)
F4 P3 F5 86.6(4)
F2 P3 F5 88.5(4)

loop_
_geom_bond_atom_site_label_1
_geom_bond_atom_site_label_2
_geom_bond_distance
Ru1 C21B 2.066(2)
Ru1 C21 2.078(2)
Ru1 N1A 2.094(8)
Ru1 C2A 2.101(9)
Ru1 N4 2.103(8)
Ru1 C20B 2.111(2)
Ru1 C20 2.127(2)
Ru1 C3 2.142(8)
Ru1 C17B 2.145(2)
Ru1 C18A 2.161(2)
Ru1 C19A 2.165(2)
Ru1 C17 2.168(2)
Fe1 C27 1.713(2)
Fe1 N4 1.849(8)
Fe1 N1 1.909(6)
Fe1 N1A 1.930(7)
Fe1 N4A 2.001(8)
Fe1 P1 2.1707(13)
Fe1 P2 2.1767(16)
P1 C9 1.824(5)
P1 C11 1.829(5)
P1 C6A 1.862(5)
P1 C6 1.862(5)
P2 C15A 1.762(8)
P2 C13 1.828(5)
P2 C8 1.830(7)
P2 C8A 1.836(7)
P2 C15 1.908(8)
O1 C27 1.167(4)
N1 C2 1.379(10)
N1 C7 1.506(9)
C2 C3 1.396(10)
C2 H2A 1.0000
C3 N4 1.381(9)
C3 H3A 1.0000
N4 C5 1.474(10)
C5 C6 1.539(8)
C5 H5A 0.9900
C5 H5B 0.9900
C6 H6A 0.9900
C6 H6B 0.9900
C7 C8 1.510(12)
C7 H7A 0.9900
C7 H7B 0.9900
C8 H8A 0.9900
C8 H8B 0.9900
N1A C2A 1.379(10)
N1A C7A 1.506(9)
C2A C3A 1.396(11)
C2A H2AA 1.0000
C3A N4A 1.381(9)
C3A H3AA 1.0000
N4A C5A 1.473(10)
C5A C6A 1.539(8)
C5A H5AA 0.9900
C5A H5AB 0.9900
C6A H6AA 0.9900
C6A H6AB 0.9900
C7A C8A 1.512(12)
C7A H7AA 0.9900
C7A H7AB 0.9900
C8A H8AA 0.9900
C8A H8AB 0.9900
C9 C10 1.530(8)
C9 H9A 0.9900
C9 H9B 0.9900
C10 H10A 0.9800
C10 H10B 0.9800
C10 H10C 0.9800
C11 C12 1.523(8)
C11 H11A 0.9900
C11 H11B 0.9900
C12 H12A 0.9800
C12 H12B 0.9800
C12 H12C 0.9800
C13 C14 1.525(7)
C13 H13A 0.9500
C14 H14A 0.9800
C14 H14B 0.9800
C14 H14C 0.9800
C15 C16 1.538(8)
C15 H15A 0.9900
C15 H15B 0.9900
C16 H16A 0.9800
C16 H16B 0.9800
C16 H16C 0.9800
C15A C16A 1.521(9)
C15A H15C 0.9900
C15A H15D 0.9900
C16A H16D 0.9800
C16A H16E 0.9800
C16A H16F 0.9800
C17 C21 1.4200
C17 C18 1.4200
C17 C22 1.5094
C18 C19 1.4198
C18 C23 1.5096
C19 C20 1.4203
C19 C24 1.5093
C20 C21 1.4198
C20 C25 1.5096
C21 C26 1.5098
C22 H22A 0.9800
C22 H22B 0.9800
C22 H22C 0.9800
C23 H23A 0.9800
C23 H23B 0.9800
C23 H23C 0.9800
C24 H24A 0.9800
C24 H24B 0.9800
C24 H24C 0.9800
C25 H25A 0.9800
C25 H25B 0.9800
C25 H25C 0.9800
C26 H26A 0.9800
C26 H26B 0.9800
C26 H26C 0.9800
C17A C18A 1.4200
C17A C21A 1.4200
C17A C22A 1.5095
C18A C19A 1.4199
C18A C23A 1.5094
C19A C20A 1.4200
C19A C24A 1.5095
C20A C21A 1.4203
C20A C25A 1.5091
C21A C26A 1.5092
C22A H22D 0.9800
C22A H22E 0.9800
C22A H22F 0.9800
C23A H23D 0.9800
C23A H23E 0.9800
C23A H23F 0.9800
C24A H24D 0.9800
C24A H24E 0.9800
C24A H24F 0.9800
C25A H25D 0.9800
C25A H25E 0.9800
C25A H25F 0.9800
C26A H26D 0.9800
C26A H26E 0.9800
C26A H26F 0.9800
C17B C21B 1.4198
C17B C18B 1.4199
C17B C22B 1.5094
C18B C19B 1.4201
C18B C23B 1.5096
C19B C20B 1.4197
C19B C24B 1.5095
C20B C21B 1.4202
C20B C25B 1.5094
C21B C26B 1.5094
C22B H22G 0.9800
C22B H22H 0.9800
C22B H22I 0.9800
C23B H23G 0.9800
C23B H23H 0.9800
C23B H23I 0.9800
C24B H24G 0.9800
C24B H24H 0.9800
C24B H24I 0.9800
C25B H25G 0.9800
C25B H25H 0.9800
C25B H25I 0.9800
C26B H26G 0.9800
C26B H26H 0.9800
C26B H26I 0.9800
P3 F1 1.522(7)
P3 F6 1.551(5)
P3 F3 1.558(6)
P3 F4 1.565(6)
P3 F2 1.587(6)
P3 F5 1.602(6)
